data_7061034
loop_
_publ_author_name
'Lang, Qing'
'Wang, Qian'
'Lin, Qiuhan'
'Xu, Yuangang'
'Lu, Ming'

_publ_section_title
;
 C5H2N14O6: achieving azido-based materials with zero oxygen balance and
 good energetic performance
;
_journal_issue 44
_journal_name_full 'New Journal of Chemistry'
_journal_page_first 20542
_journal_page_last 20546
_journal_paper_doi 10.1039/D1NJ04188F
_journal_volume 45
_journal_year 2021
_chemical_formula_moiety 'C5 H4 N12 O2'
_chemical_formula_sum 'C5 H4 N12 O2'
_chemical_formula_weight 264.20
_space_group_crystal_system monoclinic
_space_group_IT_number 14
_space_group_name_Hall '-P 2yn'
_space_group_name_H-M_alt 'P 1 21/n 1'
_atom_sites_solution_hydrogens mixed
_audit_creation_method SHELXL-2018/3
_audit_update_record
;
2021-10-02 deposited with the CCDC.	2021-10-19 downloaded from the CCDC.
;
_cell_angle_alpha 90
_cell_angle_beta 105.273(5)
_cell_angle_gamma 90
_cell_formula_units_Z 4
_cell_length_a 13.252(2)
_cell_length_b 4.7966(8)
_cell_length_c 17.536(3)
_cell_measurement_reflns_used 3864
_cell_measurement_temperature 296(2)
_cell_measurement_theta_max 26.73
_cell_measurement_theta_min 3.19
_cell_volume 1075.3(3)
_computing_cell_refinement 'Bruker SAINT'
_computing_data_collection 'Bruker APEX3'
_computing_data_reduction 'Bruker SAINT'
_computing_molecular_graphics 'Bruker SHELXTL'
_computing_publication_material 'Bruker SHELXTL'
_computing_structure_refinement 'SHELXL-2018/3 (Sheldrick, 2018)'
_computing_structure_solution 'SHELXT 2014/5 (Sheldrick, 2014)'
_diffrn_ambient_temperature 296(2)
_diffrn_detector_area_resol_mean 10.42
_diffrn_measured_fraction_theta_full 0.993
_diffrn_measured_fraction_theta_max 0.985
_diffrn_measurement_device_type 'Bruker D8 QUEST PHOTON 100'
_diffrn_measurement_method '\f and \w scans'
_diffrn_radiation_type MoK\a
_diffrn_radiation_wavelength 0.71073
_diffrn_reflns_av_R_equivalents 0.0360
_diffrn_reflns_av_unetI/netI 0.0397
_diffrn_reflns_Laue_measured_fraction_full 0.993
_diffrn_reflns_Laue_measured_fraction_max 0.985
_diffrn_reflns_limit_h_max 17
_diffrn_reflns_limit_h_min -17
_diffrn_reflns_limit_k_max 5
_diffrn_reflns_limit_k_min -6
_diffrn_reflns_limit_l_max 22
_diffrn_reflns_limit_l_min -22
_diffrn_reflns_number 9641
_diffrn_reflns_point_group_measured_fraction_full 0.993
_diffrn_reflns_point_group_measured_fraction_max 0.985
_diffrn_reflns_theta_full 25.242
_diffrn_reflns_theta_max 27.644
_diffrn_reflns_theta_min 3.187
_diffrn_source.source 'Ius 2.0'
_diffrn_source.type microfocus

_exptl_absorpt_coefficient_mu 0.134
_exptl_absorpt_correction_T_max 0.7456
_exptl_absorpt_correction_T_min 0.5911
_exptl_absorpt_correction_type multi-scan
_exptl_absorpt_process_details sadabs
_exptl_crystal_colour yellow
_exptl_crystal_density_diffrn 1.632
_exptl_crystal_description plate
_exptl_crystal_F_000 536
_exptl_crystal_size_max 0.220
_exptl_crystal_size_mid 0.180
_exptl_crystal_size_min 0.010
_refine_diff_density_max 0.161
_refine_diff_density_min -0.131
_refine_diff_density_rms 0.032
_refine_ls_extinction_coef 0.022(3)
_refine_ls_extinction_expression Fc^*^=kFc[1+0.001xFc^2^\l^3^/sin(2\q)]^-1/4^
_refine_ls_extinction_method 'SHELXL-2018/3 (Sheldrick 2018)'
_refine_ls_goodness_of_fit_ref 1.013
_refine_ls_hydrogen_treatment mixed
_refine_ls_matrix_type full
_refine_ls_number_parameters 173
_refine_ls_number_reflns 2481
_refine_ls_number_restraints 0
_refine_ls_restrained_S_all 1.013
_refine_ls_R_factor_all 0.0789
_refine_ls_R_factor_gt 0.0407
_refine_ls_shift/su_max 0.000
_refine_ls_shift/su_mean 0.000
_refine_ls_structure_factor_coef Fsqd
_refine_ls_weighting_details 'w=1/[\s^2^(Fo^2^)+(0.0437P)^2^+0.1642P] where P=(Fo^2^+2Fc^2^)/3'
_refine_ls_weighting_scheme calc
_refine_ls_wR_factor_gt 0.0884
_refine_ls_wR_factor_ref 0.1007
_reflns_Friedel_coverage 0.000
_reflns_number_gt 1624
_reflns_number_total 2481
_reflns_threshold_expression 'I > 2\s(I)'
_cod_data_source_file d1nj04188f2.cif
_cod_data_source_block Wq190614_a
_cod_depositor_comments 'Adding full bibliography for 7061034--7061035.cif.'
_cod_original_sg_symbol_H-M 'P 21/n'
_cod_database_code 7061034
_shelx_shelxl_version_number 2018/3
_shelx_space_group_comment
;
The symmetry employed for this shelxl refinement is uniquely defined
by the following loop, which should always be used as a source of
symmetry information in preference to the above space-group names.
They are only intended as comments.
;
_shelx_estimated_absorpt_t_min 0.971
_shelx_estimated_absorpt_t_max 0.999

loop_
_space_group_symop_operation_xyz
'x, y, z'
'-x+1/2, y+1/2, -z+1/2'
'-x, -y, -z'
'x-1/2, -y-1/2, z-1/2'

loop_
_atom_site_label
_atom_site_type_symbol
_atom_site_fract_x
_atom_site_fract_y
_atom_site_fract_z
_atom_site_U_iso_or_equiv
_atom_site_adp_type
_atom_site_occupancy
_atom_site_site_symmetry_order
_atom_site_calc_flag
_atom_site_refinement_flags_posn
_atom_site_refinement_flags_adp
_atom_site_refinement_flags_occupancy
_atom_site_disorder_assembly
_atom_site_disorder_group
C1 C 0.61285(11) 0.3544(4) 0.28455(8) 0.0468(4) Uani 1 1 d . . . . .
C2 C 0.57039(11) 0.4888(3) 0.34204(8) 0.0432(4) Uani 1 1 d . . . . .
C3 C 0.46062(13) 0.8082(3) 0.39205(9) 0.0518(4) Uani 1 1 d . . . . .
H3A H 0.423499 0.980688 0.374637 0.062 Uiso 1 1 calc R U . . .
H3B H 0.518916 0.850624 0.437101 0.062 Uiso 1 1 calc R U . . .
C4 C 0.28904(12) 0.6022(3) 0.37244(8) 0.0434(4) Uani 1 1 d . . . . .
C5 C 0.21160(12) 0.4179(3) 0.38532(8) 0.0451(4) Uani 1 1 d . . . . .
N1 N 0.68046(11) 0.1667(3) 0.31735(8) 0.0599(4) Uani 1 1 d . . . . .
N2 N 0.61280(10) 0.3771(3) 0.41069(7) 0.0534(4) Uani 1 1 d . . . . .
N3 N 0.58222(10) 0.4234(3) 0.20450(7) 0.0581(4) Uani 1 1 d . . . . .
N4 N 0.61691(12) 0.2651(4) 0.16105(9) 0.0668(4) Uani 1 1 d . . . . .
N5 N 0.64098(17) 0.1431(5) 0.11484(10) 0.1011(7) Uani 1 1 d . . . . .
N6 N 0.50025(10) 0.6988(3) 0.32923(7) 0.0501(4) Uani 1 1 d . . . . .
H6 H 0.4682(13) 0.733(4) 0.2827(10) 0.060 Uiso 1 1 d . U . . .
N7 N 0.39090(10) 0.6155(3) 0.41637(7) 0.0505(4) Uani 1 1 d . . . . .
H7 H 0.3969(14) 0.594(4) 0.4633(11) 0.061 Uiso 1 1 d . U . . .
N8 N 0.24882(11) 0.7530(3) 0.31038(7) 0.0559(4) Uani 1 1 d . . . . .
N9 N 0.12388(11) 0.4543(3) 0.33200(8) 0.0562(4) Uani 1 1 d . . . . .
N10 N 0.23205(11) 0.2284(3) 0.44763(7) 0.0565(4) Uani 1 1 d . . . . .
N11 N 0.15643(12) 0.0800(3) 0.45258(7) 0.057 Uani 1 1 d . . . . .
N12 N 0.09778(14) -0.0693(4) 0.46494(9) 0.0821(5) Uani 1 1 d . . . . .
O1 O 0.68314(9) 0.1750(3) 0.39679(6) 0.0644(4) Uani 1 1 d . . . . .
O2 O 0.14470(9) 0.6657(3) 0.28381(6) 0.0630(3) Uani 1 1 d . . . . .

loop_
_atom_site_aniso_label
_atom_site_aniso_U_11
_atom_site_aniso_U_22
_atom_site_aniso_U_33
_atom_site_aniso_U_23
_atom_site_aniso_U_13
_atom_site_aniso_U_12
C1 0.0353(8) 0.0623(10) 0.0429(8) 0.0077(7) 0.0106(6) -0.0068(8)
C2 0.0357(8) 0.0553(9) 0.0371(8) 0.0037(7) 0.0070(6) -0.0133(8)
C3 0.0569(10) 0.0536(10) 0.0458(8) -0.0057(7) 0.0151(7) -0.0095(9)
C4 0.0522(9) 0.0441(8) 0.0374(8) -0.0072(6) 0.0180(7) -0.0001(8)
C5 0.0506(9) 0.0471(9) 0.0402(8) -0.0081(7) 0.0168(7) -0.0006(8)
N1 0.0497(8) 0.0779(10) 0.0522(8) 0.0120(7) 0.0136(6) 0.0038(8)
N2 0.0484(8) 0.0673(9) 0.0421(7) 0.0041(6) 0.0074(6) -0.0061(7)
N3 0.0529(8) 0.0836(11) 0.0423(7) 0.0079(7) 0.0203(6) 0.0121(8)
N4 0.0628(10) 0.0927(12) 0.0483(8) 0.0104(8) 0.0206(7) 0.0160(9)
N5 0.1196(16) 0.1289(17) 0.0627(11) 0.0029(11) 0.0380(11) 0.0448(14)
N6 0.0482(8) 0.0644(9) 0.0372(7) 0.0049(6) 0.0101(6) -0.0026(7)
N7 0.0530(8) 0.0619(9) 0.0393(7) -0.0012(6) 0.0170(6) -0.0068(7)
N8 0.0620(9) 0.0542(8) 0.0504(8) -0.0006(6) 0.0128(6) -0.0023(7)
N9 0.0556(8) 0.0599(9) 0.0532(8) -0.0038(7) 0.0141(6) -0.0020(7)
N10 0.0565(9) 0.0634(9) 0.0512(8) 0.0019(7) 0.0172(6) -0.0146(7)
N11 0.065 0.062 0.047 -0.006 0.020 -0.008
N12 0.0832(12) 0.0889(12) 0.0791(11) -0.0009(9) 0.0304(9) -0.0273(10)
O1 0.0568(7) 0.0818(8) 0.0504(7) 0.0162(6) 0.0069(5) 0.0066(7)
O2 0.0616(7) 0.0652(8) 0.0566(7) 0.0023(6) 0.0060(5) 0.0034(6)

loop_
_atom_type_symbol
_atom_type_description
_atom_type_scat_dispersion_real
_atom_type_scat_dispersion_imag
_atom_type_scat_source
C C 0.0033 0.0016 'International Tables Vol C Tables 4.2.6.8 and 6.1.1.4'
H H 0.0000 0.0000 'International Tables Vol C Tables 4.2.6.8 and 6.1.1.4'
N N 0.0061 0.0033 'International Tables Vol C Tables 4.2.6.8 and 6.1.1.4'
O O 0.0106 0.0060 'International Tables Vol C Tables 4.2.6.8 and 6.1.1.4'

loop_
_geom_angle_atom_site_label_1
_geom_angle_atom_site_label_2
_geom_angle_atom_site_label_3
_geom_angle
_geom_angle_site_symmetry_1
_geom_angle_site_symmetry_3
_geom_angle_publ_flag
N1 C1 N3 126.65(15) . . ?
N1 C1 C2 110.81(13) . . ?
N3 C1 C2 122.54(14) . . ?
N2 C2 N6 124.88(14) . . ?
N2 C2 C1 108.18(14) . . ?
N6 C2 C1 126.93(13) . . ?
N6 C3 N7 112.51(13) . . ?
N6 C3 H3A 109.1 . . ?
N7 C3 H3A 109.1 . . ?
N6 C3 H3B 109.1 . . ?
N7 C3 H3B 109.1 . . ?
H3A C3 H3B 107.8 . . ?
N8 C4 N7 124.92(14) . . ?
N8 C4 C5 109.06(14) . . ?
N7 C4 C5 125.99(14) . . ?
N9 C5 N10 127.29(15) . . ?
N9 C5 C4 110.49(14) . . ?
N10 C5 C4 122.22(14) . . ?
C1 N1 O1 104.98(13) . . ?
C2 N2 O1 105.48(12) . . ?
N4 N3 C1 114.48(14) . . ?
N5 N4 N3 171.44(19) . . ?
C2 N6 C3 121.29(13) . . ?
C2 N6 H6 117.5(12) . . ?
C3 N6 H6 119.1(12) . . ?
C4 N7 C3 118.37(13) . . ?
C4 N7 H7 112.5(12) . . ?
C3 N7 H7 118.7(13) . . ?
C4 N8 O2 105.27(13) . . ?
C5 N9 O2 104.60(13) . . ?
N11 N10 C5 115.61(13) . . ?
N12 N11 N10 170.96(18) . . ?
N1 O1 N2 110.55(11) . . ?
N9 O2 N8 110.57(11) . . ?

loop_
_geom_bond_atom_site_label_1
_geom_bond_atom_site_label_2
_geom_bond_distance
_geom_bond_site_symmetry_2
_geom_bond_publ_flag
C1 N1 1.293(2) . ?
C1 N3 1.3946(18) . ?
C1 C2 1.431(2) . ?
C2 N2 1.3022(18) . ?
C2 N6 1.349(2) . ?
C3 N6 1.4386(19) . ?
C3 N7 1.448(2) . ?
C3 H3A 0.9700 . ?
C3 H3B 0.9700 . ?
C4 N8 1.2984(19) . ?
C4 N7 1.3682(19) . ?
C4 C5 1.417(2) . ?
C5 N9 1.297(2) . ?
C5 N10 1.392(2) . ?
N1 O1 1.3847(17) . ?
N2 O1 1.4099(18) . ?
N3 N4 1.246(2) . ?
N4 N5 1.112(2) . ?
N6 H6 0.830(17) . ?
N7 H7 0.813(17) . ?
N8 O2 1.3993(17) . ?
N9 O2 1.3932(18) . ?
N10 N11 1.251(2) . ?
N11 N12 1.1190(19) . ?

loop_
_geom_hbond_atom_site_label_D
_geom_hbond_atom_site_label_H
_geom_hbond_atom_site_label_A
_geom_hbond_distance_DH
_geom_hbond_distance_HA
_geom_hbond_distance_DA
_geom_hbond_angle_DHA
_geom_hbond_site_symmetry_A
_geom_hbond_publ_flag
N6 H6 N9 0.830(17) 2.318(18) 3.1227(19) 163.4(16) 2 yes
N6 H6 O2 0.830(17) 2.645(18) 3.2600(19) 132.1(15) 2 yes
N7 H7 N2 0.813(17) 2.250(18) 3.0460(18) 166.1(17) 3_666 yes

loop_
_geom_torsion_atom_site_label_1
_geom_torsion_atom_site_label_2
_geom_torsion_atom_site_label_3
_geom_torsion_atom_site_label_4
_geom_torsion
_geom_torsion_site_symmetry_1
_geom_torsion_site_symmetry_2
_geom_torsion_site_symmetry_3
_geom_torsion_site_symmetry_4
_geom_torsion_publ_flag
N1 C1 C2 N2 -0.62(18) . . . . ?
N3 C1 C2 N2 179.02(14) . . . . ?
N1 C1 C2 N6 178.12(14) . . . . ?
N3 C1 C2 N6 -2.2(2) . . . . ?
N8 C4 C5 N9 -0.26(17) . . . . ?
N7 C4 C5 N9 -178.40(14) . . . . ?
N8 C4 C5 N10 179.60(14) . . . . ?
N7 C4 C5 N10 1.5(2) . . . . ?
N3 C1 N1 O1 -179.52(15) . . . . ?
C2 C1 N1 O1 0.10(17) . . . . ?
N6 C2 N2 O1 -177.95(13) . . . . ?
C1 C2 N2 O1 0.82(15) . . . . ?
N1 C1 N3 N4 7.8(2) . . . . ?
C2 C1 N3 N4 -171.75(14) . . . . ?
N2 C2 N6 C3 -4.0(2) . . . . ?
C1 C2 N6 C3 177.46(14) . . . . ?
N7 C3 N6 C2 -70.82(18) . . . . ?
N8 C4 N7 C3 -0.9(2) . . . . ?
C5 C4 N7 C3 176.92(13) . . . . ?
N6 C3 N7 C4 -81.16(17) . . . . ?
N7 C4 N8 O2 178.59(13) . . . . ?
C5 C4 N8 O2 0.43(15) . . . . ?
N10 C5 N9 O2 -179.89(14) . . . . ?
C4 C5 N9 O2 -0.04(16) . . . . ?
N9 C5 N10 N11 -0.8(2) . . . . ?
C4 C5 N10 N11 179.34(13) . . . . ?
C1 N1 O1 N2 0.42(16) . . . . ?
C2 N2 O1 N1 -0.80(15) . . . . ?
C5 N9 O2 N8 0.31(16) . . . . ?
C4 N8 O2 N9 -0.47(15) . . . . ?
